data_1568644
loop_
_publ_author_name
'Lapointe, S&#xe9;bastien'
'Duari, Prakash'
'Gessner, Viktoria H.'

_publ_section_title
;
 Probing the donor strength of yldiide ligands: synthesis, structure and
 reactivity of rhodium complexes with a PC<sub>ylide</sub>N pincer ligand.
;
_journal_issue 14
_journal_name_full 'Chemical science'
_journal_page_first 3816
_journal_page_last 3825
_journal_paper_doi 10.1039/d2sc06759e
_journal_volume 14
_journal_year 2023
_chemical_formula_sum 'C51 H57 N2 P3'
_chemical_formula_weight 790.89
_space_group_crystal_system monoclinic
_space_group_IT_number 4
_space_group_name_Hall 'P 2yb'
_space_group_name_H-M_alt 'P 1 21 1'
_atom_sites_solution_hydrogens mixed
_audit_creation_method SHELXL-2018/3
_audit_update_record
;
2022-11-19 deposited with the CCDC.	2023-03-13 downloaded from the CCDC.
;
_cell_angle_alpha 90
_cell_angle_beta 106.2070(10)
_cell_angle_gamma 90
_cell_formula_units_Z 2
_cell_length_a 9.72400(10)
_cell_length_b 22.58670(10)
_cell_length_c 10.30020(10)
_cell_measurement_reflns_used 34006
_cell_measurement_temperature 100(2)
_cell_measurement_theta_max 77.5010
_cell_measurement_theta_min 3.8370
_cell_volume 2172.36(3)
_computing_cell_refinement 'CrysAlisPro 1.171.40.20a (Rigaku OD, 2018)'
_computing_data_collection 'CrysAlisPro 1.171.40.20a (Rigaku OD, 2018)'
_computing_data_reduction 'CrysAlisPro 1.171.40.20a (Rigaku OD, 2018)'
_computing_molecular_graphics 'SHELXLE-2019 (Sheldrick, 2019)'
_computing_structure_refinement 'SHELXL-2018/3 (Sheldrick, 2018)'
_computing_structure_solution 'SHELXT-2018/2 (Sheldrick, 2018)'
_diffrn_ambient_temperature 100(2)
_diffrn_detector 'CCD plate'
_diffrn_detector_type HyPix
_diffrn_measured_fraction_theta_full 1.000
_diffrn_measured_fraction_theta_max 0.989
_diffrn_measurement_device 'four-circle diffractometer'
_diffrn_measurement_device_type 'XtaLAB Synergy, Dualflex, HyPix'
_diffrn_measurement_method '\w scans'
_diffrn_orient_matrix_type 'CrysAlisPro convention (1999,Acta A55,543-557)'
_diffrn_radiation_wavelength 1.54184
_diffrn_reflns_av_R_equivalents 0.0610
_diffrn_reflns_av_unetI/netI 0.0370
_diffrn_reflns_Laue_measured_fraction_full 1.000
_diffrn_reflns_Laue_measured_fraction_max 0.989
_diffrn_reflns_limit_h_max 12
_diffrn_reflns_limit_h_min -12
_diffrn_reflns_limit_k_max 28
_diffrn_reflns_limit_k_min -28
_diffrn_reflns_limit_l_max 12
_diffrn_reflns_limit_l_min -13
_diffrn_reflns_number 43386
_diffrn_reflns_point_group_measured_fraction_full 0.994
_diffrn_reflns_point_group_measured_fraction_max 0.960
_diffrn_reflns_theta_full 67.684
_diffrn_reflns_theta_max 77.700
_diffrn_reflns_theta_min 3.914
_diffrn_source 'micro-focus sealed X-ray tube'
_diffrn_source_type 'PhotonJet (Cu) X-ray Source'
_exptl_absorpt_coefficient_mu 1.529
_exptl_absorpt_correction_T_max 1.000
_exptl_absorpt_correction_T_min 0.128
_exptl_absorpt_correction_type gaussian
_exptl_absorpt_process_details
;
CrysAlisPro 1.171.40.20a (Rigaku Oxford Diffraction, 2018)
Numerical absorption correction based on gaussian integration over
			a multifaceted crystal model
Empirical absorption correction using spherical harmonics,
 implemented in SCALE3 ABSPACK scaling algorithm.
;
_exptl_crystal_colour yellow
_exptl_crystal_density_diffrn 1.209
_exptl_crystal_description needle
_exptl_crystal_F_000 844
_exptl_crystal_size_max 0.466
_exptl_crystal_size_mid 0.188
_exptl_crystal_size_min 0.141
_refine_diff_density_max 0.332
_refine_diff_density_min -0.308
_refine_diff_density_rms 0.049
_refine_ls_abs_structure_details
;
 Flack x determined using 4020 quotients [(I+)-(I-)]/[(I+)+(I-)]
 (Parsons, Flack and Wagner, Acta Cryst. B69 (2013) 249-259).
;
_refine_ls_abs_structure_Flack -0.004(8)
_refine_ls_extinction_method none
_refine_ls_goodness_of_fit_ref 1.047
_refine_ls_hydrogen_treatment mixed
_refine_ls_matrix_type full
_refine_ls_number_parameters 511
_refine_ls_number_reflns 8909
_refine_ls_number_restraints 1
_refine_ls_restrained_S_all 1.047
_refine_ls_R_factor_all 0.0354
_refine_ls_R_factor_gt 0.0343
_refine_ls_shift/su_max 0.000
_refine_ls_shift/su_mean 0.000
_refine_ls_structure_factor_coef Fsqd
_refine_ls_weighting_details 'w=1/[\s^2^(Fo^2^)+(0.0541P)^2^+0.5780P] where P=(Fo^2^+2Fc^2^)/3'
_refine_ls_weighting_scheme calc
_refine_ls_wR_factor_gt 0.0878
_refine_ls_wR_factor_ref 0.0889
_reflns_Friedel_coverage 0.893
_reflns_Friedel_fraction_full 0.989
_reflns_Friedel_fraction_max 0.930
_reflns_number_gt 8768
_reflns_number_total 8909
_reflns_threshold_expression 'I > 2\s(I)'
_cod_data_source_file d2sc06759e2.cif
_cod_data_source_block SL-025
_cod_depositor_comments 'Adding full bibliography for 1568644--1568653.cif.'
_cod_original_sg_symbol_H-M 'P 21'
_cod_database_code 1568644
_shelx_shelxl_version_number 2018/3
_shelx_space_group_comment
;
The symmetry employed for this shelxl refinement is uniquely defined
by the following loop, which should always be used as a source of
symmetry information in preference to the above space-group names.
They are only intended as comments.
;

loop_
_space_group_symop_operation_xyz
'x, y, z'
'-x, y+1/2, -z'

loop_
_atom_site_label
_atom_site_type_symbol
_atom_site_fract_x
_atom_site_fract_y
_atom_site_fract_z
_atom_site_U_iso_or_equiv
_atom_site_adp_type
_atom_site_occupancy
_atom_site_site_symmetry_order
_atom_site_calc_flag
_atom_site_refinement_flags_posn
_atom_site_refinement_flags_adp
_atom_site_refinement_flags_occupancy
_atom_site_disorder_assembly
_atom_site_disorder_group
P1 P 0.27360(6) 0.59059(3) 0.53366(6) 0.01710(13) Uani 1 1 d . . . . .
P2 P 0.38443(6) 0.47820(2) 0.68600(6) 0.01545(13) Uani 1 1 d . . . . .
P3 P 0.58223(6) 0.37883(3) 0.65403(6) 0.01744(13) Uani 1 1 d . . . . .
N1 N 0.4119(2) 0.54777(9) 0.6368(2) 0.0176(4) Uani 1 1 d . . . . .
N2 N 0.5852(2) 0.37947(10) 0.5002(2) 0.0210(4) Uani 1 1 d . . . . .
C1 C 0.5394(3) 0.43996(11) 0.7368(3) 0.0198(5) Uani 1 1 d . . . . .
H1 H 0.618(4) 0.4606(18) 0.797(3) 0.037(10) Uiso 1 1 d . . . . .
C2 C 0.3567(3) 0.62153(11) 0.4065(2) 0.0192(5) Uani 1 1 d . . . . .
H2A H 0.440600 0.646637 0.453356 0.023 Uiso 1 1 calc R U . . .
C3 C 0.2435(3) 0.66034(12) 0.3090(3) 0.0214(5) Uani 1 1 d . . . . .
H3A H 0.158265 0.635990 0.266088 0.026 Uiso 1 1 calc R U . . .
H3B H 0.213286 0.692418 0.360502 0.026 Uiso 1 1 calc R U . . .
C4 C 0.3023(3) 0.68742(12) 0.1992(3) 0.0233(5) Uani 1 1 d . . . . .
H4A H 0.225527 0.710128 0.135286 0.028 Uiso 1 1 calc R U . . .
H4B H 0.380687 0.715268 0.241426 0.028 Uiso 1 1 calc R U . . .
C5 C 0.3588(3) 0.63996(12) 0.1217(3) 0.0256(5) Uani 1 1 d . . . . .
H5A H 0.277645 0.616042 0.067604 0.031 Uiso 1 1 calc R U . . .
H5B H 0.405178 0.659269 0.058539 0.031 Uiso 1 1 calc R U . . .
C6 C 0.4666(3) 0.59934(12) 0.2170(3) 0.0238(5) Uani 1 1 d . . . . .
H6A H 0.493320 0.566873 0.164182 0.029 Uiso 1 1 calc R U . . .
H6B H 0.554442 0.622083 0.260529 0.029 Uiso 1 1 calc R U . . .
C7 C 0.4062(3) 0.57304(11) 0.3259(2) 0.0210(5) Uani 1 1 d . . . . .
H7A H 0.480554 0.548596 0.388168 0.025 Uiso 1 1 calc R U . . .
H7B H 0.324199 0.546985 0.283106 0.025 Uiso 1 1 calc R U . . .
C8 C 0.2706(3) 0.65523(11) 0.6467(3) 0.0200(5) Uani 1 1 d . . . . .
H8 H 0.291872 0.638161 0.739789 0.024 Uiso 1 1 calc R U . . .
C9 C 0.3812(3) 0.70512(11) 0.6573(3) 0.0211(5) Uani 1 1 d . . . . .
H9A H 0.478201 0.687806 0.675345 0.025 Uiso 1 1 calc R U . . .
H9B H 0.360163 0.726821 0.570454 0.025 Uiso 1 1 calc R U . . .
C10 C 0.3770(3) 0.74790(12) 0.7705(3) 0.0256(5) Uani 1 1 d . . . . .
H10A H 0.446071 0.780425 0.773562 0.031 Uiso 1 1 calc R U . . .
H10B H 0.405925 0.726857 0.858217 0.031 Uiso 1 1 calc R U . . .
C11 C 0.2269(3) 0.77380(13) 0.7490(3) 0.0291(6) Uani 1 1 d . . . . .
H11A H 0.225464 0.798892 0.827395 0.035 Uiso 1 1 calc R U . . .
H11B H 0.203133 0.799138 0.667331 0.035 Uiso 1 1 calc R U . . .
C12 C 0.1145(3) 0.72500(13) 0.7324(3) 0.0304(6) Uani 1 1 d . . . . .
H12A H 0.131204 0.702863 0.818337 0.036 Uiso 1 1 calc R U . . .
H12B H 0.018142 0.743153 0.712000 0.036 Uiso 1 1 calc R U . . .
C13 C 0.1194(3) 0.68210(12) 0.6191(3) 0.0252(5) Uani 1 1 d . . . . .
H13A H 0.094547 0.703323 0.531516 0.030 Uiso 1 1 calc R U . . .
H13B H 0.048447 0.650098 0.613559 0.030 Uiso 1 1 calc R U . . .
C14 C 0.5392(3) 0.57564(10) 0.7230(2) 0.0176(5) Uani 1 1 d . . . . .
C15 C 0.6544(2) 0.58995(12) 0.6727(2) 0.0196(4) Uani 1 1 d . . . . .
H15 H 0.651312 0.580088 0.582250 0.023 Uiso 1 1 calc R U . . .
C16 C 0.7731(3) 0.61854(12) 0.7547(3) 0.0214(5) Uani 1 1 d . . . . .
H16 H 0.850517 0.628282 0.719194 0.026 Uiso 1 1 calc R U . . .
C17 C 0.7818(3) 0.63343(12) 0.8889(3) 0.0218(5) Uani 1 1 d . . . . .
C18 C 0.6671(3) 0.61806(12) 0.9379(3) 0.0213(5) Uani 1 1 d . . . . .
H18 H 0.671076 0.627071 1.028979 0.026 Uiso 1 1 calc R U . . .
C19 C 0.5470(2) 0.58984(12) 0.8567(2) 0.0194(5) Uani 1 1 d . . . . .
H19 H 0.469692 0.580128 0.892331 0.023 Uiso 1 1 calc R U . . .
C20 C 0.9120(3) 0.66404(14) 0.9785(3) 0.0298(6) Uani 1 1 d . . . . .
H20A H 0.996861 0.639385 0.986384 0.045 Uiso 1 1 calc R U . . .
H20B H 0.898643 0.670245 1.068358 0.045 Uiso 1 1 calc R U . . .
H20C H 0.924962 0.702370 0.938883 0.045 Uiso 1 1 calc R U . . .
C21 C 0.2967(3) 0.48593(11) 0.8197(2) 0.0185(5) Uani 1 1 d . . . . .
C22 C 0.3608(3) 0.46231(11) 0.9469(3) 0.0213(5) Uani 1 1 d . . . . .
H22 H 0.450376 0.442592 0.963836 0.026 Uiso 1 1 calc R U . . .
C23 C 0.2941(3) 0.46752(13) 1.0493(3) 0.0251(5) Uani 1 1 d . . . . .
H23 H 0.339766 0.452610 1.137038 0.030 Uiso 1 1 calc R U . . .
C24 C 0.1610(3) 0.49443(12) 1.0239(3) 0.0255(5) Uani 1 1 d . . . . .
H24 H 0.114526 0.497018 1.093532 0.031 Uiso 1 1 calc R U . . .
C25 C 0.0954(3) 0.51768(12) 0.8963(3) 0.0239(5) Uani 1 1 d . . . . .
H25 H 0.003802 0.535778 0.878658 0.029 Uiso 1 1 calc R U . . .
C26 C 0.1639(3) 0.51434(12) 0.7953(3) 0.0211(5) Uani 1 1 d . . . . .
H26 H 0.120685 0.531377 0.709263 0.025 Uiso 1 1 calc R U . . .
C27 C 0.2563(3) 0.44045(11) 0.5512(2) 0.0184(5) Uani 1 1 d . . . . .
C28 C 0.1409(3) 0.41060(12) 0.5776(3) 0.0234(5) Uani 1 1 d . . . . .
H28 H 0.125605 0.412955 0.664621 0.028 Uiso 1 1 calc R U . . .
C29 C 0.0493(3) 0.37764(14) 0.4766(3) 0.0282(6) Uani 1 1 d . . . . .
H29 H -0.030247 0.358037 0.493960 0.034 Uiso 1 1 calc R U . . .
C30 C 0.0725(3) 0.37308(14) 0.3511(3) 0.0286(6) Uani 1 1 d . . . . .
H30 H 0.009296 0.350357 0.282078 0.034 Uiso 1 1 calc R U . . .
C31 C 0.1890(3) 0.40184(13) 0.3254(3) 0.0267(6) Uani 1 1 d . . . . .
H31 H 0.205327 0.398245 0.238983 0.032 Uiso 1 1 calc R U . . .
C32 C 0.2809(3) 0.43553(11) 0.4243(2) 0.0208(5) Uani 1 1 d . . . . .
H32 H 0.359996 0.455162 0.406269 0.025 Uiso 1 1 calc R U . . .
C33 C 0.6593(3) 0.42048(12) 0.4460(3) 0.0210(5) Uani 1 1 d . . . . .
C34 C 0.6400(3) 0.41984(13) 0.3051(3) 0.0244(5) Uani 1 1 d . . . . .
H34 H 0.575496 0.392019 0.251183 0.029 Uiso 1 1 calc R U . . .
C35 C 0.7124(3) 0.45867(13) 0.2431(3) 0.0262(5) Uani 1 1 d . . . . .
H35 H 0.696586 0.456442 0.147932 0.031 Uiso 1 1 calc R U . . .
C36 C 0.8075(3) 0.50077(12) 0.3160(3) 0.0246(5) Uani 1 1 d . . . . .
C37 C 0.8266(3) 0.50258(12) 0.4550(3) 0.0237(5) Uani 1 1 d . . . . .
H37 H 0.890070 0.531100 0.507602 0.028 Uiso 1 1 calc R U . . .
C38 C 0.7554(3) 0.46375(12) 0.5193(2) 0.0229(5) Uani 1 1 d . . . . .
H38 H 0.771665 0.466387 0.614491 0.028 Uiso 1 1 calc R U . . .
C39 C 0.8905(3) 0.54180(15) 0.2498(3) 0.0337(6) Uani 1 1 d . . . . .
H39A H 0.863270 0.582875 0.260711 0.051 Uiso 1 1 calc R U . . .
H39B H 0.868868 0.532357 0.153366 0.051 Uiso 1 1 calc R U . . .
H39C H 0.993365 0.536764 0.292511 0.051 Uiso 1 1 calc R U . . .
C40 C 0.4590(3) 0.31873(11) 0.6596(3) 0.0219(5) Uani 1 1 d . . . . .
C41 C 0.4306(3) 0.30520(12) 0.7815(3) 0.0263(6) Uani 1 1 d . . . . .
H41 H 0.473402 0.327978 0.859889 0.032 Uiso 1 1 calc R U . . .
C42 C 0.3395(3) 0.25830(14) 0.7890(4) 0.0339(7) Uani 1 1 d . . . . .
H42 H 0.321388 0.248719 0.872459 0.041 Uiso 1 1 calc R U . . .
C43 C 0.2758(3) 0.22579(14) 0.6735(4) 0.0371(7) Uani 1 1 d . . . . .
H43 H 0.213355 0.193962 0.677966 0.045 Uiso 1 1 calc R U . . .
C44 C 0.3026(3) 0.23952(13) 0.5519(4) 0.0335(7) Uani 1 1 d . . . . .
H44 H 0.257660 0.217427 0.473005 0.040 Uiso 1 1 calc R U . . .
C45 C 0.3955(3) 0.28566(12) 0.5449(3) 0.0268(6) Uani 1 1 d . . . . .
H45 H 0.415324 0.294457 0.461691 0.032 Uiso 1 1 calc R U . . .
C46 C 0.7562(3) 0.35611(11) 0.7644(3) 0.0203(5) Uani 1 1 d . . . . .
C47 C 0.8437(3) 0.32384(12) 0.7038(3) 0.0248(5) Uani 1 1 d . . . . .
H47 H 0.808383 0.312354 0.611791 0.030 Uiso 1 1 calc R U . . .
C48 C 0.9817(3) 0.30827(14) 0.7764(3) 0.0325(6) Uani 1 1 d . . . . .
H48 H 1.039944 0.285920 0.734107 0.039 Uiso 1 1 calc R U . . .
C49 C 1.0346(3) 0.32513(15) 0.9095(3) 0.0364(7) Uani 1 1 d . . . . .
H49 H 1.129883 0.315206 0.958539 0.044 Uiso 1 1 calc R U . . .
C50 C 0.9482(4) 0.35668(17) 0.9719(3) 0.0387(7) Uani 1 1 d . . . . .
H50 H 0.984175 0.368022 1.063983 0.046 Uiso 1 1 calc R U . . .
C51 C 0.8091(3) 0.37171(15) 0.9000(3) 0.0306(6) Uani 1 1 d . . . . .
H51 H 0.749917 0.392725 0.943569 0.037 Uiso 1 1 calc R U . . .

loop_
_atom_site_aniso_label
_atom_site_aniso_U_11
_atom_site_aniso_U_22
_atom_site_aniso_U_33
_atom_site_aniso_U_23
_atom_site_aniso_U_13
_atom_site_aniso_U_12
P1 0.0166(3) 0.0158(3) 0.0196(3) 0.0018(2) 0.0062(2) -0.0002(2)
P2 0.0159(3) 0.0140(3) 0.0178(3) 0.0000(2) 0.0070(2) 0.0001(2)
P3 0.0170(3) 0.0151(3) 0.0219(3) -0.0005(2) 0.0081(2) 0.0012(2)
N1 0.0166(9) 0.0170(10) 0.0201(9) 0.0000(7) 0.0066(8) -0.0018(8)
N2 0.0208(10) 0.0202(10) 0.0237(10) -0.0026(9) 0.0088(8) 0.0005(8)
C1 0.0180(11) 0.0184(12) 0.0231(12) -0.0009(9) 0.0060(9) -0.0010(9)
C2 0.0195(11) 0.0191(12) 0.0196(11) 0.0004(9) 0.0064(9) -0.0014(9)
C3 0.0201(12) 0.0210(12) 0.0240(12) 0.0036(10) 0.0074(9) 0.0001(9)
C4 0.0264(12) 0.0204(13) 0.0238(12) 0.0034(10) 0.0078(10) -0.0013(10)
C5 0.0322(14) 0.0247(14) 0.0213(12) 0.0023(10) 0.0097(11) -0.0026(11)
C6 0.0265(12) 0.0226(13) 0.0245(12) -0.0008(10) 0.0108(10) -0.0016(10)
C7 0.0243(12) 0.0186(12) 0.0205(11) 0.0001(9) 0.0071(9) 0.0000(9)
C8 0.0200(12) 0.0175(11) 0.0249(12) 0.0017(9) 0.0101(9) 0.0015(9)
C9 0.0210(12) 0.0169(12) 0.0270(12) 0.0006(9) 0.0094(10) 0.0003(9)
C10 0.0268(13) 0.0201(13) 0.0300(13) -0.0006(10) 0.0081(11) 0.0023(10)
C11 0.0318(15) 0.0205(13) 0.0370(15) -0.0021(11) 0.0129(12) 0.0067(11)
C12 0.0298(14) 0.0260(14) 0.0410(15) 0.0020(12) 0.0191(12) 0.0078(11)
C13 0.0200(12) 0.0211(13) 0.0373(15) 0.0032(11) 0.0126(11) 0.0032(10)
C14 0.0176(11) 0.0137(11) 0.0219(11) 0.0007(8) 0.0062(9) 0.0014(8)
C15 0.0206(11) 0.0193(11) 0.0206(11) 0.0006(10) 0.0087(9) 0.0025(10)
C16 0.0171(11) 0.0214(12) 0.0270(12) 0.0037(10) 0.0084(10) -0.0001(9)
C17 0.0198(11) 0.0172(12) 0.0272(13) 0.0003(9) 0.0045(10) -0.0013(9)
C18 0.0237(12) 0.0195(12) 0.0210(11) -0.0024(9) 0.0068(10) -0.0004(10)
C19 0.0202(11) 0.0176(11) 0.0221(11) 0.0010(10) 0.0088(9) 0.0003(10)
C20 0.0239(13) 0.0334(16) 0.0309(14) -0.0052(11) 0.0054(11) -0.0079(11)
C21 0.0202(11) 0.0155(11) 0.0212(11) -0.0024(9) 0.0079(9) -0.0027(9)
C22 0.0222(12) 0.0195(12) 0.0239(12) 0.0005(9) 0.0091(10) 0.0005(9)
C23 0.0278(13) 0.0279(14) 0.0216(11) 0.0030(10) 0.0101(10) -0.0018(10)
C24 0.0270(12) 0.0275(14) 0.0262(12) -0.0033(10) 0.0145(10) -0.0021(10)
C25 0.0219(12) 0.0226(13) 0.0301(13) -0.0014(11) 0.0118(10) 0.0011(10)
C26 0.0214(11) 0.0188(12) 0.0235(12) -0.0011(10) 0.0070(9) 0.0009(9)
C27 0.0182(11) 0.0149(11) 0.0215(11) -0.0006(9) 0.0044(9) -0.0007(9)
C28 0.0246(12) 0.0222(13) 0.0265(12) -0.0036(10) 0.0123(10) -0.0032(10)
C29 0.0241(12) 0.0289(14) 0.0338(14) -0.0047(12) 0.0116(10) -0.0104(11)
C30 0.0316(13) 0.0259(14) 0.0263(13) -0.0040(11) 0.0047(11) -0.0110(11)
C31 0.0343(14) 0.0259(14) 0.0198(12) 0.0018(10) 0.0074(11) -0.0061(11)
C32 0.0232(11) 0.0181(12) 0.0218(11) 0.0021(9) 0.0073(10) -0.0027(9)
C33 0.0211(11) 0.0186(12) 0.0245(12) 0.0006(10) 0.0085(10) 0.0043(9)
C34 0.0239(12) 0.0249(13) 0.0239(12) -0.0030(10) 0.0059(10) 0.0020(10)
C35 0.0268(13) 0.0304(14) 0.0218(12) 0.0018(10) 0.0076(10) 0.0047(11)
C36 0.0216(12) 0.0249(14) 0.0290(13) 0.0066(10) 0.0102(10) 0.0053(10)
C37 0.0214(12) 0.0230(13) 0.0274(12) 0.0001(10) 0.0077(10) -0.0021(10)
C38 0.0233(12) 0.0257(13) 0.0205(11) 0.0004(10) 0.0073(10) 0.0009(10)
C39 0.0342(15) 0.0367(17) 0.0336(15) 0.0082(13) 0.0150(12) -0.0015(13)
C40 0.0176(11) 0.0155(11) 0.0344(14) 0.0018(10) 0.0100(10) 0.0026(9)
C41 0.0245(13) 0.0198(13) 0.0388(15) 0.0025(11) 0.0159(12) 0.0032(10)
C42 0.0306(15) 0.0226(14) 0.0570(19) 0.0087(13) 0.0262(14) 0.0046(11)
C43 0.0238(13) 0.0194(13) 0.072(2) 0.0032(14) 0.0193(14) 0.0008(11)
C44 0.0240(13) 0.0216(14) 0.0522(18) -0.0042(12) 0.0061(12) -0.0012(11)
C45 0.0232(13) 0.0181(13) 0.0380(15) -0.0015(11) 0.0068(11) 0.0028(10)
C46 0.0195(11) 0.0183(12) 0.0249(12) 0.0035(9) 0.0090(10) 0.0006(9)
C47 0.0246(12) 0.0203(13) 0.0319(14) 0.0015(10) 0.0120(11) 0.0012(10)
C48 0.0222(13) 0.0317(16) 0.0463(17) 0.0036(13) 0.0137(12) 0.0069(11)
C49 0.0220(13) 0.0374(18) 0.0466(18) 0.0105(14) 0.0042(12) 0.0055(12)
C50 0.0334(15) 0.051(2) 0.0269(14) 0.0042(13) 0.0006(12) 0.0062(14)
C51 0.0270(13) 0.0374(16) 0.0270(13) 0.0019(12) 0.0066(11) 0.0088(12)

loop_
_atom_type_symbol
_atom_type_description
_atom_type_scat_dispersion_real
_atom_type_scat_dispersion_imag
_atom_type_scat_source
C C 0.0181 0.0091 'International Tables Vol C Tables 4.2.6.8 and 6.1.1.4'
H H 0.0000 0.0000 'International Tables Vol C Tables 4.2.6.8 and 6.1.1.4'
N N 0.0311 0.0180 'International Tables Vol C Tables 4.2.6.8 and 6.1.1.4'
P P 0.2955 0.4335 'International Tables Vol C Tables 4.2.6.8 and 6.1.1.4'

loop_
_geom_angle_atom_site_label_1
_geom_angle_atom_site_label_2
_geom_angle_atom_site_label_3
_geom_angle
_geom_angle_site_symmetry_1
_geom_angle_site_symmetry_3
_geom_angle_publ_flag
N1 P1 C2 102.93(10) . . ?
N1 P1 C8 101.29(11) . . ?
C2 P1 C8 103.34(11) . . ?
C1 P2 N1 111.43(11) . . ?
C1 P2 C27 111.24(12) . . ?
N1 P2 C27 109.98(11) . . ?
C1 P2 C21 112.39(12) . . ?
N1 P2 C21 106.47(11) . . ?
C27 P2 C21 105.03(11) . . ?
N2 P3 C1 123.76(12) . . ?
N2 P3 C40 103.45(12) . . ?
C1 P3 C40 109.13(12) . . ?
N2 P3 C46 110.49(11) . . ?
C1 P3 C46 103.04(12) . . ?
C40 P3 C46 105.89(12) . . ?
C14 N1 P2 113.49(15) . . ?
C14 N1 P1 120.70(16) . . ?
P2 N1 P1 122.28(12) . . ?
C33 N2 P3 124.30(18) . . ?
P2 C1 P3 124.84(15) . . ?
P2 C1 H1 116(2) . . ?
P3 C1 H1 117(2) . . ?
C7 C2 C3 109.2(2) . . ?
C7 C2 P1 112.19(17) . . ?
C3 C2 P1 107.56(16) . . ?
C7 C2 H2A 109.3 . . ?
C3 C2 H2A 109.3 . . ?
P1 C2 H2A 109.3 . . ?
C4 C3 C2 111.3(2) . . ?
C4 C3 H3A 109.4 . . ?
C2 C3 H3A 109.4 . . ?
C4 C3 H3B 109.4 . . ?
C2 C3 H3B 109.4 . . ?
H3A C3 H3B 108.0 . . ?
C5 C4 C3 111.7(2) . . ?
C5 C4 H4A 109.3 . . ?
C3 C4 H4A 109.3 . . ?
C5 C4 H4B 109.3 . . ?
C3 C4 H4B 109.3 . . ?
H4A C4 H4B 108.0 . . ?
C6 C5 C4 111.6(2) . . ?
C6 C5 H5A 109.3 . . ?
C4 C5 H5A 109.3 . . ?
C6 C5 H5B 109.3 . . ?
C4 C5 H5B 109.3 . . ?
H5A C5 H5B 108.0 . . ?
C7 C6 C5 111.8(2) . . ?
C7 C6 H6A 109.3 . . ?
C5 C6 H6A 109.3 . . ?
C7 C6 H6B 109.3 . . ?
C5 C6 H6B 109.3 . . ?
H6A C6 H6B 107.9 . . ?
C6 C7 C2 111.4(2) . . ?
C6 C7 H7A 109.4 . . ?
C2 C7 H7A 109.4 . . ?
C6 C7 H7B 109.4 . . ?
C2 C7 H7B 109.4 . . ?
H7A C7 H7B 108.0 . . ?
C9 C8 C13 109.6(2) . . ?
C9 C8 P1 118.85(17) . . ?
C13 C8 P1 111.83(18) . . ?
C9 C8 H8 105.1 . . ?
C13 C8 H8 105.1 . . ?
P1 C8 H8 105.1 . . ?
C10 C9 C8 110.5(2) . . ?
C10 C9 H9A 109.5 . . ?
C8 C9 H9A 109.5 . . ?
C10 C9 H9B 109.5 . . ?
C8 C9 H9B 109.5 . . ?
H9A C9 H9B 108.1 . . ?
C9 C10 C11 111.1(2) . . ?
C9 C10 H10A 109.4 . . ?
C11 C10 H10A 109.4 . . ?
C9 C10 H10B 109.4 . . ?
C11 C10 H10B 109.4 . . ?
H10A C10 H10B 108.0 . . ?
C12 C11 C10 111.4(2) . . ?
C12 C11 H11A 109.4 . . ?
C10 C11 H11A 109.4 . . ?
C12 C11 H11B 109.4 . . ?
C10 C11 H11B 109.4 . . ?
H11A C11 H11B 108.0 . . ?
C13 C12 C11 111.6(2) . . ?
C13 C12 H12A 109.3 . . ?
C11 C12 H12A 109.3 . . ?
C13 C12 H12B 109.3 . . ?
C11 C12 H12B 109.3 . . ?
H12A C12 H12B 108.0 . . ?
C12 C13 C8 109.9(2) . . ?
C12 C13 H13A 109.7 . . ?
C8 C13 H13A 109.7 . . ?
C12 C13 H13B 109.7 . . ?
C8 C13 H13B 109.7 . . ?
H13A C13 H13B 108.2 . . ?
C19 C14 C15 119.0(2) . . ?
C19 C14 N1 120.4(2) . . ?
C15 C14 N1 120.6(2) . . ?
C16 C15 C14 120.0(2) . . ?
C16 C15 H15 120.0 . . ?
C14 C15 H15 120.0 . . ?
C15 C16 C17 121.6(2) . . ?
C15 C16 H16 119.2 . . ?
C17 C16 H16 119.2 . . ?
C18 C17 C16 117.7(2) . . ?
C18 C17 C20 120.8(2) . . ?
C16 C17 C20 121.5(2) . . ?
C19 C18 C17 121.4(2) . . ?
C19 C18 H18 119.3 . . ?
C17 C18 H18 119.3 . . ?
C18 C19 C14 120.4(2) . . ?
C18 C19 H19 119.8 . . ?
C14 C19 H19 119.8 . . ?
C17 C20 H20A 109.5 . . ?
C17 C20 H20B 109.5 . . ?
H20A C20 H20B 109.5 . . ?
C17 C20 H20C 109.5 . . ?
H20A C20 H20C 109.5 . . ?
H20B C20 H20C 109.5 . . ?
C22 C21 C26 119.5(2) . . ?
C22 C21 P2 119.66(19) . . ?
C26 C21 P2 120.79(19) . . ?
C23 C22 C21 120.1(2) . . ?
C23 C22 H22 119.9 . . ?
C21 C22 H22 119.9 . . ?
C24 C23 C22 120.2(2) . . ?
C24 C23 H23 119.9 . . ?
C22 C23 H23 119.9 . . ?
C23 C24 C25 120.0(2) . . ?
C23 C24 H24 120.0 . . ?
C25 C24 H24 120.0 . . ?
C26 C25 C24 119.9(2) . . ?
C26 C25 H25 120.1 . . ?
C24 C25 H25 120.1 . . ?
C25 C26 C21 120.2(2) . . ?
C25 C26 H26 119.9 . . ?
C21 C26 H26 119.9 . . ?
C32 C27 C28 119.9(2) . . ?
C32 C27 P2 119.80(19) . . ?
C28 C27 P2 119.89(19) . . ?
C29 C28 C27 119.8(2) . . ?
C29 C28 H28 120.1 . . ?
C27 C28 H28 120.1 . . ?
C30 C29 C28 120.4(2) . . ?
C30 C29 H29 119.8 . . ?
C28 C29 H29 119.8 . . ?
C29 C30 C31 119.9(2) . . ?
C29 C30 H30 120.0 . . ?
C31 C30 H30 120.0 . . ?
C32 C31 C30 120.6(2) . . ?
C32 C31 H31 119.7 . . ?
C30 C31 H31 119.7 . . ?
C31 C32 C27 119.3(2) . . ?
C31 C32 H32 120.3 . . ?
C27 C32 H32 120.3 . . ?
N2 C33 C34 118.3(2) . . ?
N2 C33 C38 126.0(2) . . ?
C34 C33 C38 115.7(2) . . ?
C35 C34 C33 121.9(3) . . ?
C35 C34 H34 119.0 . . ?
C33 C34 H34 119.0 . . ?
C34 C35 C36 122.0(2) . . ?
C34 C35 H35 119.0 . . ?
C36 C35 H35 119.0 . . ?
C35 C36 C37 117.0(2) . . ?
C35 C36 C39 122.3(3) . . ?
C37 C36 C39 120.8(3) . . ?
C36 C37 C38 121.9(2) . . ?
C36 C37 H37 119.0 . . ?
C38 C37 H37 119.0 . . ?
C37 C38 C33 121.5(2) . . ?
C37 C38 H38 119.3 . . ?
C33 C38 H38 119.3 . . ?
C36 C39 H39A 109.5 . . ?
C36 C39 H39B 109.5 . . ?
H39A C39 H39B 109.5 . . ?
C36 C39 H39C 109.5 . . ?
H39A C39 H39C 109.5 . . ?
H39B C39 H39C 109.5 . . ?
C45 C40 C41 119.7(3) . . ?
C45 C40 P3 121.0(2) . . ?
C41 C40 P3 119.3(2) . . ?
C40 C41 C42 120.3(3) . . ?
C40 C41 H41 119.9 . . ?
C42 C41 H41 119.9 . . ?
C43 C42 C41 119.5(3) . . ?
C43 C42 H42 120.2 . . ?
C41 C42 H42 120.2 . . ?
C44 C43 C42 120.3(3) . . ?
C44 C43 H43 119.8 . . ?
C42 C43 H43 119.8 . . ?
C43 C44 C45 120.2(3) . . ?
C43 C44 H44 119.9 . . ?
C45 C44 H44 119.9 . . ?
C40 C45 C44 119.9(3) . . ?
C40 C45 H45 120.0 . . ?
C44 C45 H45 120.0 . . ?
C47 C46 C51 118.7(2) . . ?
C47 C46 P3 116.3(2) . . ?
C51 C46 P3 124.8(2) . . ?
C48 C47 C46 120.8(3) . . ?
C48 C47 H47 119.6 . . ?
C46 C47 H47 119.6 . . ?
C49 C48 C47 120.2(3) . . ?
C49 C48 H48 119.9 . . ?
C47 C48 H48 119.9 . . ?
C48 C49 C50 119.8(3) . . ?
C48 C49 H49 120.1 . . ?
C50 C49 H49 120.1 . . ?
C49 C50 C51 120.2(3) . . ?
C49 C50 H50 119.9 . . ?
C51 C50 H50 119.9 . . ?
C50 C51 C46 120.3(3) . . ?
C50 C51 H51 119.8 . . ?
C46 C51 H51 119.8 . . ?

loop_
_geom_bond_atom_site_label_1
_geom_bond_atom_site_label_2
_geom_bond_distance
_geom_bond_site_symmetry_2
_geom_bond_publ_flag
P1 N1 1.754(2) . ?
P1 C2 1.857(2) . ?
P1 C8 1.873(3) . ?
P2 C1 1.688(3) . ?
P2 N1 1.695(2) . ?
P2 C27 1.800(2) . ?
P2 C21 1.820(2) . ?
P3 N2 1.593(2) . ?
P3 C1 1.733(3) . ?
P3 C40 1.822(3) . ?
P3 C46 1.829(3) . ?
N1 C14 1.450(3) . ?
N2 C33 1.383(3) . ?
C1 H1 0.96(4) . ?
C2 C7 1.530(3) . ?
C2 C3 1.540(3) . ?
C2 H2A 1.0000 . ?
C3 C4 1.530(3) . ?
C3 H3A 0.9900 . ?
C3 H3B 0.9900 . ?
C4 C5 1.528(4) . ?
C4 H4A 0.9900 . ?
C4 H4B 0.9900 . ?
C5 C6 1.527(4) . ?
C5 H5A 0.9900 . ?
C5 H5B 0.9900 . ?
C6 C7 1.525(3) . ?
C6 H6A 0.9900 . ?
C6 H6B 0.9900 . ?
C7 H7A 0.9900 . ?
C7 H7B 0.9900 . ?
C8 C9 1.540(3) . ?
C8 C13 1.541(3) . ?
C8 H8 1.0000 . ?
C9 C10 1.524(4) . ?
C9 H9A 0.9900 . ?
C9 H9B 0.9900 . ?
C10 C11 1.529(4) . ?
C10 H10A 0.9900 . ?
C10 H10B 0.9900 . ?
C11 C12 1.528(4) . ?
C11 H11A 0.9900 . ?
C11 H11B 0.9900 . ?
C12 C13 1.528(4) . ?
C12 H12A 0.9900 . ?
C12 H12B 0.9900 . ?
C13 H13A 0.9900 . ?
C13 H13B 0.9900 . ?
C14 C19 1.395(3) . ?
C14 C15 1.397(3) . ?
C15 C16 1.385(4) . ?
C15 H15 0.9500 . ?
C16 C17 1.402(4) . ?
C16 H16 0.9500 . ?
C17 C18 1.391(4) . ?
C17 C20 1.510(4) . ?
C18 C19 1.387(4) . ?
C18 H18 0.9500 . ?
C19 H19 0.9500 . ?
C20 H20A 0.9800 . ?
C20 H20B 0.9800 . ?
C20 H20C 0.9800 . ?
C21 C22 1.391(3) . ?
C21 C26 1.400(3) . ?
C22 C23 1.389(4) . ?
C22 H22 0.9500 . ?
C23 C24 1.387(4) . ?
C23 H23 0.9500 . ?
C24 C25 1.393(4) . ?
C24 H24 0.9500 . ?
C25 C26 1.385(4) . ?
C25 H25 0.9500 . ?
C26 H26 0.9500 . ?
C27 C32 1.397(3) . ?
C27 C28 1.399(4) . ?
C28 C29 1.383(4) . ?
C28 H28 0.9500 . ?
C29 C30 1.378(4) . ?
C29 H29 0.9500 . ?
C30 C31 1.393(4) . ?
C30 H30 0.9500 . ?
C31 C32 1.381(4) . ?
C31 H31 0.9500 . ?
C32 H32 0.9500 . ?
C33 C34 1.410(4) . ?
C33 C38 1.416(4) . ?
C34 C35 1.387(4) . ?
C34 H34 0.9500 . ?
C35 C36 1.391(4) . ?
C35 H35 0.9500 . ?
C36 C37 1.392(4) . ?
C36 C39 1.511(4) . ?
C37 C38 1.394(4) . ?
C37 H37 0.9500 . ?
C38 H38 0.9500 . ?
C39 H39A 0.9800 . ?
C39 H39B 0.9800 . ?
C39 H39C 0.9800 . ?
C40 C45 1.388(4) . ?
C40 C41 1.393(4) . ?
C41 C42 1.397(4) . ?
C41 H41 0.9500 . ?
C42 C43 1.388(5) . ?
C42 H42 0.9500 . ?
C43 C44 1.384(5) . ?
C43 H43 0.9500 . ?
C44 C45 1.394(4) . ?
C44 H44 0.9500 . ?
C45 H45 0.9500 . ?
C46 C47 1.392(4) . ?
C46 C51 1.393(4) . ?
C47 C48 1.387(4) . ?
C47 H47 0.9500 . ?
C48 C49 1.377(5) . ?
C48 H48 0.9500 . ?
C49 C50 1.388(5) . ?
C49 H49 0.9500 . ?
C50 C51 1.391(4) . ?
C50 H50 0.9500 . ?
C51 H51 0.9500 . ?

loop_
_geom_torsion_atom_site_label_1
_geom_torsion_atom_site_label_2
_geom_torsion_atom_site_label_3
_geom_torsion_atom_site_label_4
_geom_torsion
_geom_torsion_site_symmetry_1
_geom_torsion_site_symmetry_2
_geom_torsion_site_symmetry_3
_geom_torsion_site_symmetry_4
_geom_torsion_publ_flag
C1 P2 N1 C14 -40.6(2) . . . . ?
C27 P2 N1 C14 -164.40(16) . . . . ?
C21 P2 N1 C14 82.32(18) . . . . ?
C1 P2 N1 P1 160.53(14) . . . . ?
C27 P2 N1 P1 36.69(17) . . . . ?
C21 P2 N1 P1 -76.59(15) . . . . ?
C2 P1 N1 C14 68.2(2) . . . . ?
C8 P1 N1 C14 -38.5(2) . . . . ?
C2 P1 N1 P2 -134.36(14) . . . . ?
C8 P1 N1 P2 118.95(14) . . . . ?
C1 P3 N2 C33 51.8(3) . . . . ?
C40 P3 N2 C33 176.2(2) . . . . ?
C46 P3 N2 C33 -70.8(2) . . . . ?
N1 P2 C1 P3 -113.37(17) . . . . ?
C27 P2 C1 P3 9.7(2) . . . . ?
C21 P2 C1 P3 127.21(17) . . . . ?
N2 P3 C1 P2 57.4(2) . . . . ?
C40 P3 C1 P2 -64.5(2) . . . . ?
C46 P3 C1 P2 -176.68(16) . . . . ?
N1 P1 C2 C7 59.76(18) . . . . ?
C8 P1 C2 C7 164.88(17) . . . . ?
N1 P1 C2 C3 179.88(16) . . . . ?
C8 P1 C2 C3 -75.00(19) . . . . ?
C7 C2 C3 C4 -57.5(3) . . . . ?
P1 C2 C3 C4 -179.48(18) . . . . ?
C2 C3 C4 C5 55.7(3) . . . . ?
C3 C4 C5 C6 -53.0(3) . . . . ?
C4 C5 C6 C7 53.3(3) . . . . ?
C5 C6 C7 C2 -56.3(3) . . . . ?
C3 C2 C7 C6 57.8(3) . . . . ?
P1 C2 C7 C6 176.90(17) . . . . ?
N1 P1 C8 C9 80.9(2) . . . . ?
C2 P1 C8 C9 -25.5(2) . . . . ?
N1 P1 C8 C13 -149.78(18) . . . . ?
C2 P1 C8 C13 103.85(19) . . . . ?
C13 C8 C9 C10 59.0(3) . . . . ?
P1 C8 C9 C10 -170.66(18) . . . . ?
C8 C9 C10 C11 -57.0(3) . . . . ?
C9 C10 C11 C12 54.6(3) . . . . ?
C10 C11 C12 C13 -54.8(3) . . . . ?
C11 C12 C13 C8 56.8(3) . . . . ?
C9 C8 C13 C12 -58.5(3) . . . . ?
P1 C8 C13 C12 167.46(18) . . . . ?
P2 N1 C14 C19 -66.6(3) . . . . ?
P1 N1 C14 C19 92.7(2) . . . . ?
P2 N1 C14 C15 114.9(2) . . . . ?
P1 N1 C14 C15 -85.8(3) . . . . ?
C19 C14 C15 C16 -0.9(4) . . . . ?
N1 C14 C15 C16 177.6(2) . . . . ?
C14 C15 C16 C17 0.4(4) . . . . ?
C15 C16 C17 C18 0.5(4) . . . . ?
C15 C16 C17 C20 179.4(3) . . . . ?
C16 C17 C18 C19 -1.0(4) . . . . ?
C20 C17 C18 C19 -179.9(3) . . . . ?
C17 C18 C19 C14 0.6(4) . . . . ?
C15 C14 C19 C18 0.4(4) . . . . ?
N1 C14 C19 C18 -178.1(2) . . . . ?
C1 P2 C21 C22 1.2(2) . . . . ?
N1 P2 C21 C22 -121.1(2) . . . . ?
C27 P2 C21 C22 122.3(2) . . . . ?
C1 P2 C21 C26 -177.5(2) . . . . ?
N1 P2 C21 C26 60.2(2) . . . . ?
C27 P2 C21 C26 -56.4(2) . . . . ?
C26 C21 C22 C23 -0.7(4) . . . . ?
P2 C21 C22 C23 -179.4(2) . . . . ?
C21 C22 C23 C24 2.3(4) . . . . ?
C22 C23 C24 C25 -1.6(4) . . . . ?
C23 C24 C25 C26 -0.6(4) . . . . ?
C24 C25 C26 C21 2.1(4) . . . . ?
C22 C21 C26 C25 -1.5(4) . . . . ?
P2 C21 C26 C25 177.2(2) . . . . ?
C1 P2 C27 C32 -68.1(2) . . . . ?
N1 P2 C27 C32 55.8(2) . . . . ?
C21 P2 C27 C32 170.0(2) . . . . ?
C1 P2 C27 C28 104.9(2) . . . . ?
N1 P2 C27 C28 -131.2(2) . . . . ?
C21 P2 C27 C28 -17.0(2) . . . . ?
C32 C27 C28 C29 -1.8(4) . . . . ?
P2 C27 C28 C29 -174.8(2) . . . . ?
C27 C28 C29 C30 1.3(4) . . . . ?
C28 C29 C30 C31 -0.1(5) . . . . ?
C29 C30 C31 C32 -0.7(5) . . . . ?
C30 C31 C32 C27 0.2(4) . . . . ?
C28 C27 C32 C31 1.1(4) . . . . ?
P2 C27 C32 C31 174.0(2) . . . . ?
P3 N2 C33 C34 -173.11(19) . . . . ?
P3 N2 C33 C38 7.3(4) . . . . ?
N2 C33 C34 C35 -178.7(2) . . . . ?
C38 C33 C34 C35 0.9(4) . . . . ?
C33 C34 C35 C36 -0.5(4) . . . . ?
C34 C35 C36 C37 -0.3(4) . . . . ?
C34 C35 C36 C39 177.9(3) . . . . ?
C35 C36 C37 C38 0.7(4) . . . . ?
C39 C36 C37 C38 -177.6(3) . . . . ?
C36 C37 C38 C33 -0.2(4) . . . . ?
N2 C33 C38 C37 179.0(2) . . . . ?
C34 C33 C38 C37 -0.6(4) . . . . ?
N2 P3 C40 C45 1.0(2) . . . . ?
C1 P3 C40 C45 134.5(2) . . . . ?
C46 P3 C40 C45 -115.2(2) . . . . ?
N2 P3 C40 C41 179.8(2) . . . . ?
C1 P3 C40 C41 -46.8(2) . . . . ?
C46 P3 C40 C41 63.5(2) . . . . ?
C45 C40 C41 C42 0.5(4) . . . . ?
P3 C40 C41 C42 -178.3(2) . . . . ?
C40 C41 C42 C43 -1.0(4) . . . . ?
C41 C42 C43 C44 0.3(4) . . . . ?
C42 C43 C44 C45 0.8(4) . . . . ?
C41 C40 C45 C44 0.6(4) . . . . ?
P3 C40 C45 C44 179.4(2) . . . . ?
C43 C44 C45 C40 -1.3(4) . . . . ?
N2 P3 C46 C47 -21.9(2) . . . . ?
C1 P3 C46 C47 -156.0(2) . . . . ?
C40 P3 C46 C47 89.4(2) . . . . ?
N2 P3 C46 C51 154.0(2) . . . . ?
C1 P3 C46 C51 20.0(3) . . . . ?
C40 P3 C46 C51 -94.6(3) . . . . ?
C51 C46 C47 C48 -1.0(4) . . . . ?
P3 C46 C47 C48 175.2(2) . . . . ?
C46 C47 C48 C49 -0.6(4) . . . . ?
C47 C48 C49 C50 1.4(5) . . . . ?
C48 C49 C50 C51 -0.6(5) . . . . ?
C49 C50 C51 C46 -1.0(5) . . . . ?
C47 C46 C51 C50 1.8(5) . . . . ?
P3 C46 C51 C50 -174.1(3) . . . . ?
